data_7153224
loop_
_publ_author_name
'Skibi\'nski, Maciej'
'Urbina-Blanco, C\'esar A'
'Slawin, Alexandra M. Z.'
'Nolan, Steven P.'
'O'Hagan, David'

_publ_section_title
;
 Synthesis and structure of large difluoromethylene containing alicycles
 by ring closing metathesis (RCM).
;
_journal_issue 47
_journal_name_full 'Organic &amp; biomolecular chemistry'
_journal_page_first 8209
_journal_page_last 8213
_journal_paper_doi 10.1039/c3ob42062k
_journal_volume 11
_journal_year 2013
_chemical_formula_moiety 'C16 H28 F4'
_chemical_formula_sum 'C16 H28 F4'
_chemical_formula_weight 296.39
_space_group_IT_number 14
_symmetry_cell_setting monoclinic
_symmetry_Int_Tables_number 14
_symmetry_space_group_name_Hall '-P 2ybc'
_symmetry_space_group_name_H-M 'P 1 21/c 1'
_atom_sites_solution_hydrogens geom
_atom_sites_solution_primary direct
_atom_sites_solution_secondary difmap
_cell_angle_alpha 90.0000
_cell_angle_beta 94.714(5)
_cell_angle_gamma 90.0000
_cell_formula_units_Z 4
_cell_length_a 15.661(3)
_cell_length_b 11.1268(16)
_cell_length_c 9.4295(13)
_cell_measurement_reflns_used 8325
_cell_measurement_temperature 173
_cell_measurement_theta_max 67.67
_cell_measurement_theta_min 4.83
_cell_volume 1637.6(5)
_computing_cell_refinement 'CrystalClear-SM Expert 2.0 r2'
_computing_data_collection 'CrystalClear-SM Expert 2.0 r2 (Rigaku, 2009)'
_computing_data_reduction 'CrystalClear-SM Expert 2.0 r2'
_computing_molecular_graphics 'CrystalStructure 4.0'
_computing_publication_material 'CrystalStructure 4.0 (Rigaku, 2010)'
_computing_structure_refinement 'SHELXL97 (Sheldrick, 2008)'
_computing_structure_solution 'SIR2004 (Burla, et al., 2005)'
_diffrn_ambient_temperature 173
_diffrn_detector_area_resol_mean 29.257
_diffrn_measured_fraction_theta_full 0.976
_diffrn_measured_fraction_theta_max 0.964
_diffrn_measurement_device_type 'Rigaku Saturn70'
_diffrn_measurement_method \w
_diffrn_radiation_type 'Cu K\a'
_diffrn_radiation_wavelength 1.54187
_diffrn_reflns_av_R_equivalents 0.0448
_diffrn_reflns_Laue_measured_fraction_full 0.976
_diffrn_reflns_Laue_measured_fraction_max 0.964
_diffrn_reflns_limit_h_max 18
_diffrn_reflns_limit_h_min -18
_diffrn_reflns_limit_k_max 13
_diffrn_reflns_limit_k_min -12
_diffrn_reflns_limit_l_max 11
_diffrn_reflns_limit_l_min -11
_diffrn_reflns_number 20043
_diffrn_reflns_point_group_measured_fraction_full 0.976
_diffrn_reflns_point_group_measured_fraction_max 0.964
_diffrn_reflns_theta_full 67.000
_diffrn_reflns_theta_max 67.856
_diffrn_reflns_theta_min 4.881
_diffrn_standards_number 0
_exptl_absorpt_coefficient_mu 0.843
_exptl_absorpt_correction_T_max 1.000
_exptl_absorpt_correction_T_min 0.770
_exptl_absorpt_correction_type multi-scan
_exptl_absorpt_process_details 'REQAB (Rigaku, 1998)'
_exptl_crystal_colour colorless
_exptl_crystal_density_diffrn 1.202
_exptl_crystal_density_method 'not measured'
_exptl_crystal_description platelet
_exptl_crystal_F_000 640.00
_exptl_crystal_size_max 0.300
_exptl_crystal_size_mid 0.200
_exptl_crystal_size_min 0.010
_refine_diff_density_max 0.200
_refine_diff_density_min -0.160
_refine_ls_extinction_method none
_refine_ls_goodness_of_fit_ref 1.217
_refine_ls_hydrogen_treatment constr
_refine_ls_number_parameters 181
_refine_ls_number_reflns 2874
_refine_ls_number_restraints 0
_refine_ls_R_factor_gt 0.0505
_refine_ls_shift/su_max 0.000
_refine_ls_structure_factor_coef Fsqd
_refine_ls_weighting_details 'w = 1/[\s^2^(Fo^2^)+(0.0377P)^2^+0.8134P] where P=(Fo^2^+2Fc^2^)/3'
_refine_ls_weighting_scheme calc
_refine_ls_wR_factor_ref 0.1249
_reflns_number_gt 2637
_reflns_number_total 2874
_reflns_threshold_expression F^2^>2.0\s(F^2^)
_cod_data_source_file c3ob42062k.txt
_cod_data_source_block 11c
_cod_original_cell_volume 1637.6(4)
_cod_database_code 7153224

loop_
_symmetry_equiv_pos_site_id
_symmetry_equiv_pos_as_xyz
1 +X,+Y,+Z
2 -X,1/2+Y,1/2-Z
3 -X,-Y,-Z
4 +X,1/2-Y,1/2+Z

loop_
_atom_site_label
_atom_site_type_symbol
_atom_site_fract_x
_atom_site_fract_y
_atom_site_fract_z
_atom_site_U_iso_or_equiv
_atom_site_adp_type
_atom_site_occupancy
_atom_site_symmetry_multiplicity
_atom_site_calc_flag
_atom_site_refinement_flags
F1 F 0.46460(7) 0.41637(13) 0.69683(12) 0.0527(4) Uani 1.0 4 d .
F2 F 0.52974(8) 0.24343(11) 0.68486(13) 0.0519(4) Uani 1.0 4 d .
F3 F 0.84225(7) 0.42131(13) 0.31638(12) 0.0528(4) Uani 1.0 4 d .
F4 F 0.80239(7) 0.24481(11) 0.38787(13) 0.0494(4) Uani 1.0 4 d .
C1 C 0.54506(12) 0.36503(18) 0.7050(2) 0.0342(5) Uani 1.0 4 d .
C2 C 0.59058(11) 0.41150(18) 0.58184(19) 0.0325(5) Uani 1.0 4 d .
C3 C 0.68217(11) 0.36552(17) 0.57827(18) 0.0286(4) Uani 1.0 4 d .
C4 C 0.72319(12) 0.41342(18) 0.44828(18) 0.0319(5) Uani 1.0 4 d .
C5 C 0.81108(12) 0.36386(18) 0.43054(19) 0.0343(5) Uani 1.0 4 d .
C6 C 0.87658(11) 0.36831(17) 0.55586(19) 0.0316(5) Uani 1.0 4 d .
C7 C 0.89246(12) 0.49331(17) 0.6188(2) 0.0342(5) Uani 1.0 4 d .
C8 C 0.95189(12) 0.49138(19) 0.7549(2) 0.0372(5) Uani 1.0 4 d .
C9 C 0.96944(14) 0.6156(2) 0.8208(3) 0.0451(6) Uani 1.0 4 d .
C10 C 0.89035(13) 0.68576(19) 0.8554(3) 0.0412(5) Uani 1.0 4 d .
C11 C 0.83319(13) 0.62388(19) 0.9558(2) 0.0395(5) Uani 1.0 4 d .
C12 C 0.75398(13) 0.69694(19) 0.9824(3) 0.0404(5) Uani 1.0 4 d .
C13 C 0.69456(14) 0.6387(2) 1.0836(3) 0.0450(6) Uani 1.0 4 d .
C14 C 0.66221(13) 0.51410(19) 1.03876(19) 0.0377(5) Uani 1.0 4 d .
C15 C 0.61425(13) 0.50890(17) 0.89155(19) 0.0346(5) Uani 1.0 4 d .
C16 C 0.58726(12) 0.38153(17) 0.85211(19) 0.0323(5) Uani 1.0 4 d .
H2A H 0.5918 0.5004 0.5860 0.0390 Uiso 1.0 4 calc R
H2B H 0.5574 0.3882 0.4921 0.0390 Uiso 1.0 4 calc R
H3A H 0.7166 0.3912 0.6658 0.0343 Uiso 1.0 4 calc R
H3B H 0.6818 0.2766 0.5759 0.0343 Uiso 1.0 4 calc R
H4A H 0.6853 0.3941 0.3620 0.0383 Uiso 1.0 4 calc R
H4B H 0.7271 0.5020 0.4555 0.0383 Uiso 1.0 4 calc R
H6A H 0.9314 0.3364 0.5263 0.0379 Uiso 1.0 4 calc R
H6B H 0.8577 0.3147 0.6311 0.0379 Uiso 1.0 4 calc R
H7A H 0.9179 0.5449 0.5478 0.0410 Uiso 1.0 4 calc R
H7B H 0.8370 0.5292 0.6393 0.0410 Uiso 1.0 4 calc R
H8A H 1.0071 0.4548 0.7339 0.0446 Uiso 1.0 4 calc R
H8B H 0.9263 0.4396 0.8255 0.0446 Uiso 1.0 4 calc R
H9A H 1.0072 0.6055 0.9095 0.0541 Uiso 1.0 4 calc R
H9B H 1.0012 0.6639 0.7544 0.0541 Uiso 1.0 4 calc R
H10A H 0.9092 0.7636 0.8981 0.0495 Uiso 1.0 4 calc R
H10B H 0.8557 0.7034 0.7652 0.0495 Uiso 1.0 4 calc R
H11A H 0.8666 0.6089 1.0478 0.0474 Uiso 1.0 4 calc R
H11B H 0.8150 0.5450 0.9151 0.0474 Uiso 1.0 4 calc R
H12A H 0.7209 0.7116 0.8900 0.0485 Uiso 1.0 4 calc R
H12B H 0.7726 0.7760 1.0219 0.0485 Uiso 1.0 4 calc R
H13A H 0.7255 0.6328 1.1792 0.0540 Uiso 1.0 4 calc R
H13B H 0.6446 0.6920 1.0915 0.0540 Uiso 1.0 4 calc R
H14A H 0.7117 0.4587 1.0407 0.0453 Uiso 1.0 4 calc R
H14B H 0.6237 0.4848 1.1095 0.0453 Uiso 1.0 4 calc R
H15A H 0.5628 0.5608 0.8899 0.0416 Uiso 1.0 4 calc R
H15B H 0.6516 0.5403 0.8202 0.0416 Uiso 1.0 4 calc R
H16A H 0.6386 0.3294 0.8627 0.0387 Uiso 1.0 4 calc R
H16B H 0.5473 0.3532 0.9211 0.0387 Uiso 1.0 4 calc R

loop_
_atom_site_aniso_label
_atom_site_aniso_U_11
_atom_site_aniso_U_22
_atom_site_aniso_U_33
_atom_site_aniso_U_12
_atom_site_aniso_U_13
_atom_site_aniso_U_23
F1 0.0267(6) 0.0887(11) 0.0437(7) 0.0080(6) 0.0083(5) 0.0019(7)
F2 0.0570(8) 0.0506(8) 0.0497(8) -0.0226(7) 0.0131(6) -0.0103(6)
F3 0.0413(7) 0.0871(11) 0.0321(6) -0.0024(7) 0.0143(5) 0.0078(7)
F4 0.0423(7) 0.0531(8) 0.0533(8) 0.0016(6) 0.0068(6) -0.0270(6)
C1 0.0252(9) 0.0400(12) 0.0382(11) 0.0006(9) 0.0070(8) -0.0024(9)
C2 0.0293(10) 0.0427(12) 0.0253(9) 0.0018(9) 0.0017(8) -0.0006(9)
C3 0.0273(9) 0.0337(11) 0.0248(9) 0.0026(8) 0.0025(7) -0.0016(8)
C4 0.0310(10) 0.0394(12) 0.0250(9) 0.0001(9) 0.0006(8) 0.0004(8)
C5 0.0354(10) 0.0409(12) 0.0280(10) -0.0024(9) 0.0099(8) -0.0034(9)
C6 0.0276(9) 0.0348(11) 0.0331(10) 0.0036(8) 0.0074(8) -0.0006(9)
C7 0.0325(10) 0.0343(11) 0.0356(10) -0.0009(9) 0.0027(8) 0.0022(9)
C8 0.0305(10) 0.0422(12) 0.0387(11) 0.0011(9) 0.0014(9) -0.0037(9)
C9 0.0395(12) 0.0495(14) 0.0463(12) -0.0106(10) 0.0030(9) -0.0090(11)
C10 0.0460(12) 0.0345(12) 0.0435(12) -0.0103(10) 0.0062(10) -0.0085(9)
C11 0.0439(12) 0.0376(12) 0.0371(11) -0.0021(10) 0.0046(9) -0.0018(9)
C12 0.0479(12) 0.0329(12) 0.0407(11) -0.0019(10) 0.0054(10) -0.0070(9)
C13 0.0509(13) 0.0473(14) 0.0380(11) -0.0014(11) 0.0118(10) -0.0131(10)
C14 0.0430(12) 0.0427(12) 0.0286(10) -0.0023(10) 0.0094(9) -0.0020(9)
C15 0.0371(11) 0.0343(11) 0.0331(10) 0.0060(9) 0.0063(8) -0.0004(9)
C16 0.0338(10) 0.0354(11) 0.0286(10) 0.0013(9) 0.0090(8) 0.0032(8)

loop_
_atom_type_symbol
_atom_type_description
_atom_type_scat_dispersion_real
_atom_type_scat_dispersion_imag
_atom_type_scat_source
C C 0.0181 0.0091
;
International Tables for Crystallography
(1992, Vol. C, Tables 4.2.6.8 and 6.1.1.4)
;
H H 0.0000 0.0000
;
International Tables for Crystallography
(1992, Vol. C, Table 6.1.1.4)
;
F F 0.0727 0.0534
;
International Tables for Crystallography
(1992, Vol. C, Tables 4.2.6.8 and 6.1.1.4)
;

loop_
_geom_angle_atom_site_label_1
_geom_angle_atom_site_label_2
_geom_angle_atom_site_label_3
_geom_angle
_geom_angle_publ_flag
F1 C1 F2 104.46(15) yes
F1 C1 C2 107.64(15) yes
F1 C1 C16 109.43(16) yes
F2 C1 C2 108.52(16) yes
F2 C1 C16 107.78(16) yes
C2 C1 C16 118.17(16) yes
C1 C2 C3 114.08(16) yes
C2 C3 C4 111.05(15) yes
C3 C4 C5 114.24(16) yes
F3 C5 F4 104.44(15) yes
F3 C5 C4 107.66(15) yes
F3 C5 C6 109.71(15) yes
F4 C5 C4 108.25(15) yes
F4 C5 C6 107.71(15) yes
C4 C5 C6 118.21(16) yes
C5 C6 C7 114.57(16) yes
C6 C7 C8 112.60(16) yes
C7 C8 C9 114.00(17) yes
C8 C9 C10 115.35(18) yes
C9 C10 C11 115.62(18) yes
C10 C11 C12 113.00(18) yes
C11 C12 C13 115.01(18) yes
C12 C13 C14 114.67(18) yes
C13 C14 C15 114.51(17) yes
C14 C15 C16 111.43(16) yes
C1 C16 C15 115.76(16) yes
C1 C2 H2A 108.735 no
C1 C2 H2B 108.738 no
C3 C2 H2A 108.737 no
C3 C2 H2B 108.732 no
H2A C2 H2B 107.636 no
C2 C3 H3A 109.428 no
C2 C3 H3B 109.432 no
C4 C3 H3A 109.423 no
C4 C3 H3B 109.429 no
H3A C3 H3B 108.022 no
C3 C4 H4A 108.687 no
C3 C4 H4B 108.697 no
C5 C4 H4A 108.699 no
C5 C4 H4B 108.702 no
H4A C4 H4B 107.618 no
C5 C6 H6A 108.618 no
C5 C6 H6B 108.618 no
C7 C6 H6A 108.620 no
C7 C6 H6B 108.624 no
H6A C6 H6B 107.575 no
C6 C7 H7A 109.077 no
C6 C7 H7B 109.073 no
C8 C7 H7A 109.076 no
C8 C7 H7B 109.078 no
H7A C7 H7B 107.827 no
C7 C8 H8A 108.753 no
C7 C8 H8B 108.751 no
C9 C8 H8A 108.755 no
C9 C8 H8B 108.748 no
H8A C8 H8B 107.653 no
C8 C9 H9A 108.438 no
C8 C9 H9B 108.435 no
C10 C9 H9A 108.438 no
C10 C9 H9B 108.441 no
H9A C9 H9B 107.477 no
C9 C10 H10A 108.373 no
C9 C10 H10B 108.374 no
C11 C10 H10A 108.377 no
C11 C10 H10B 108.376 no
H10A C10 H10B 107.443 no
C10 C11 H11A 108.988 no
C10 C11 H11B 108.983 no
C12 C11 H11A 108.977 no
C12 C11 H11B 108.984 no
H11A C11 H11B 107.775 no
C11 C12 H12A 108.519 no
C11 C12 H12B 108.527 no
C13 C12 H12A 108.511 no
C13 C12 H12B 108.514 no
H12A C12 H12B 107.519 no
C12 C13 H13A 108.600 no
C12 C13 H13B 108.601 no
C14 C13 H13A 108.591 no
C14 C13 H13B 108.599 no
H13A C13 H13B 107.557 no
C13 C14 H14A 108.635 no
C13 C14 H14B 108.629 no
C15 C14 H14A 108.641 no
C15 C14 H14B 108.632 no
H14A C14 H14B 107.586 no
C14 C15 H15A 109.346 no
C14 C15 H15B 109.335 no
C16 C15 H15A 109.346 no
C16 C15 H15B 109.335 no
H15A C15 H15B 107.979 no
C1 C16 H16A 108.344 no
C1 C16 H16B 108.339 no
C15 C16 H16A 108.346 no
C15 C16 H16B 108.337 no
H16A C16 H16B 107.428 no

loop_
_geom_bond_atom_site_label_1
_geom_bond_atom_site_label_2
_geom_bond_distance
_geom_bond_publ_flag
F1 C1 1.380(3) yes
F2 C1 1.385(3) yes
F3 C5 1.376(3) yes
F4 C5 1.388(3) yes
C1 C2 1.504(3) yes
C1 C16 1.498(3) yes
C2 C3 1.526(3) yes
C3 C4 1.526(3) yes
C4 C5 1.505(3) yes
C5 C6 1.501(3) yes
C6 C7 1.525(3) yes
C7 C8 1.522(3) yes
C8 C9 1.531(3) yes
C9 C10 1.522(3) yes
C10 C11 1.520(3) yes
C11 C12 1.521(3) yes
C12 C13 1.530(3) yes
C13 C14 1.524(3) yes
C14 C15 1.524(3) yes
C15 C16 1.516(3) yes
C2 H2A 0.990 no
C2 H2B 0.990 no
C3 H3A 0.990 no
C3 H3B 0.990 no
C4 H4A 0.990 no
C4 H4B 0.990 no
C6 H6A 0.990 no
C6 H6B 0.990 no
C7 H7A 0.990 no
C7 H7B 0.990 no
C8 H8A 0.990 no
C8 H8B 0.990 no
C9 H9A 0.990 no
C9 H9B 0.990 no
C10 H10A 0.990 no
C10 H10B 0.990 no
C11 H11A 0.990 no
C11 H11B 0.990 no
C12 H12A 0.990 no
C12 H12B 0.990 no
C13 H13A 0.990 no
C13 H13B 0.990 no
C14 H14A 0.990 no
C14 H14B 0.990 no
C15 H15A 0.990 no
C15 H15B 0.990 no
C16 H16A 0.990 no
C16 H16B 0.990 no

loop_
_geom_contact_atom_site_label_1
_geom_contact_atom_site_label_2
_geom_contact_distance
_geom_contact_publ_flag
_geom_contact_site_symmetry_2
F1 C15 3.036(3) no .
F2 C3 2.991(3) no .
F3 C7 3.004(3) no .
F4 C3 3.021(3) no .
C2 C15 3.109(3) no .
C3 C6 3.069(3) no .
C3 C7 3.579(3) no .
C3 C15 3.594(3) no .
C3 C16 3.089(3) no .
C4 C7 3.115(3) no .
C7 C10 3.095(3) no .
C8 C11 3.130(3) no .
C11 C14 3.102(3) no .
C12 C15 3.097(3) no .
F1 C2 3.309(3) no 3_666
F1 C13 3.424(3) no 3_667
F1 C14 3.402(3) no 3_667
F2 C15 3.485(3) no 2_646
F3 C8 3.485(3) no 3_766
F3 C9 3.342(3) no 3_766
F4 C3 3.560(2) no 4_554
C2 F1 3.309(3) no 3_666
C3 F4 3.560(2) no 4_555
C8 F3 3.485(3) no 3_766
C9 F3 3.342(3) no 3_766
C13 F1 3.424(3) no 3_667
C14 F1 3.402(3) no 3_667
C15 F2 3.485(3) no 2_656
F1 H2A 2.5048 no .
F1 H2B 2.5296 no .
F1 H15A 2.7936 no .
F1 H15B 3.3568 no .
F1 H16A 3.1795 no .
F1 H16B 2.4885 no .
F2 H2A 3.1836 no .
F2 H2B 2.4927 no .
F2 H3A 3.3741 no .
F2 H3B 2.6961 no .
F2 H16A 2.4830 no .
F2 H16B 2.5355 no .
F3 H4A 2.5479 no .
F3 H4B 2.4836 no .
F3 H6A 2.5115 no .
F3 H6B 3.1862 no .
F3 H7A 2.7618 no .
F3 H7B 3.2809 no .
F4 H3A 3.4510 no .
F4 H3B 2.7170 no .
F4 H4A 2.4708 no .
F4 H4B 3.1800 no .
F4 H6A 2.5282 no .
F4 H6B 2.5075 no .
C1 H3A 2.7567 no .
C1 H3B 2.7332 no .
C1 H15A 2.7896 no .
C1 H15B 2.7324 no .
C2 H4A 2.6534 no .
C2 H4B 2.7248 no .
C2 H15A 3.4052 no .
C2 H15B 2.7686 no .
C2 H16A 2.8436 no .
C2 H16B 3.3864 no .
C3 H6B 2.8109 no .
C3 H7B 3.0493 no .
C3 H15B 3.0653 no .
C3 H16A 2.8496 no .
C4 H2A 2.7018 no .
C4 H2B 2.6769 no .
C4 H6A 3.3934 no .
C4 H6B 2.8318 no .
C4 H7A 3.4414 no .
C4 H7B 2.7485 no .
C5 H3A 2.7830 no .
C5 H3B 2.7155 no .
C5 H7A 2.7876 no .
C5 H7B 2.7011 no .
C6 H3A 2.8013 no .
C6 H3B 3.2362 no .
C6 H4A 3.3904 no .
C6 H4B 2.8682 no .
C6 H8A 2.7128 no .
C6 H8B 2.7151 no .
C7 H3A 3.0456 no .
C7 H4B 2.9039 no .
C7 H9A 3.3900 no .
C7 H9B 2.7892 no .
C7 H10B 2.7982 no .
C7 H11B 3.1877 no .
C8 H6A 2.7579 no .
C8 H6B 2.6681 no .
C8 H10A 3.4052 no .
C8 H10B 2.8045 no .
C8 H11A 3.4246 no .
C8 H11B 2.7866 no .
C9 H7A 2.7495 no .
C9 H7B 2.7517 no .
C9 H11A 2.7826 no .
C9 H11B 2.7581 no .
C10 H7A 3.3565 no .
C10 H7B 2.7576 no .
C10 H8A 3.4065 no .
C10 H8B 2.8154 no .
C10 H12A 2.7155 no .
C10 H12B 2.7104 no .
C11 H7B 3.1693 no .
C11 H8B 2.8523 no .
C11 H9A 2.8018 no .
C11 H9B 3.3980 no .
C11 H13A 2.8070 no .
C11 H13B 3.4003 no .
C11 H14A 2.8084 no .
C11 H15B 3.1612 no .
C12 H10A 2.7224 no .
C12 H10B 2.6970 no .
C12 H14A 2.7976 no .
C12 H14B 3.4014 no .
C12 H15A 3.4042 no .
C12 H15B 2.7472 no .
C13 H11A 2.7635 no .
C13 H11B 2.7685 no .
C13 H15A 2.7792 no .
C13 H15B 2.7470 no .
C14 H11A 3.3654 no .
C14 H11B 2.7687 no .
C14 H12A 2.8025 no .
C14 H12B 3.3991 no .
C14 H16A 2.6484 no .
C14 H16B 2.7102 no .
C15 H2A 2.8749 no .
C15 H3A 3.0615 no .
C15 H11B 3.1596 no .
C15 H12A 2.8074 no .
C15 H13A 3.3938 no .
C15 H13B 2.7903 no .
C16 H2A 2.8422 no .
C16 H2B 3.3889 no .
C16 H3A 2.7899 no .
C16 H3B 3.3131 no .
C16 H14A 2.6700 no .
C16 H14B 2.7036 no .
H2A H3A 2.3703 no .
H2A H3B 2.8677 no .
H2A H4A 2.9183 no .
H2A H4B 2.5371 no .
H2A H15A 3.0136 no .
H2A H15B 2.3686 no .
H2A H16A 3.2631 no .
H2B H3A 2.8676 no .
H2B H3B 2.3895 no .
H2B H4A 2.4341 no .
H2B H4B 2.9894 no .
H3A H4A 2.8661 no .
H3A H4B 2.3524 no .
H3A H6B 2.4164 no .
H3A H7B 2.4603 no .
H3A H8B 3.5398 no .
H3A H11B 3.1990 no .
H3A H15B 2.4799 no .
H3A H16A 2.4048 no .
H3B H4A 2.4075 no .
H3B H4B 2.8666 no .
H3B H6B 2.7931 no .
H3B H16A 2.9016 no .
H4B H6B 3.2732 no .
H4B H7A 3.0792 no .
H4B H7B 2.3596 no .
H6A H7A 2.3396 no .
H6A H7B 2.8611 no .
H6A H8A 2.5674 no .
H6A H8B 3.0523 no .
H6B H7A 2.8607 no .
H6B H7B 2.4112 no .
H6B H8A 2.9103 no .
H6B H8B 2.4738 no .
H7A H8A 2.3741 no .
H7A H8B 2.8618 no .
H7A H9B 2.6147 no .
H7A H10B 2.9308 no .
H7B H8A 2.8617 no .
H7B H8B 2.3724 no .
H7B H9B 3.0948 no .
H7B H10B 2.2785 no .
H7B H11B 2.6561 no .
H7B H15B 3.4886 no .
H8A H9A 2.3569 no .
H8A H9B 2.3375 no .
H8B H9A 2.3406 no .
H8B H9B 2.8612 no .
H8B H10B 3.1709 no .
H8B H11A 3.0231 no .
H8B H11B 2.3171 no .
H9A H10A 2.3308 no .
H9A H10B 2.8515 no .
H9A H11A 2.6485 no .
H9A H11B 3.0881 no .
H9B H10A 2.3367 no .
H9B H10B 2.3302 no .
H10A H11A 2.3572 no .
H10A H11B 2.8561 no .
H10A H12A 3.0003 no .
H10A H12B 2.5236 no .
H10B H11A 2.8559 no .
H10B H11B 2.3776 no .
H10B H12A 2.5018 no .
H10B H12B 2.9531 no .
H11A H12A 2.8584 no .
H11A H12B 2.3719 no .
H11A H13A 2.6354 no .
H11A H14A 2.9422 no .
H11B H12A 2.3679 no .
H11B H12B 2.8585 no .
H11B H13A 3.1145 no .
H11B H14A 2.2928 no .
H11B H15B 2.6419 no .
H12A H13A 2.8599 no .
H12A H13B 2.3369 no .
H12A H14A 3.1610 no .
H12A H15A 2.9907 no .
H12A H15B 2.2648 no .
H12B H13A 2.3377 no .
H12B H13B 2.3545 no .
H13A H14A 2.3371 no .
H13A H14B 2.3477 no .
H13B H14A 2.8567 no .
H13B H14B 2.3367 no .
H13B H15A 2.6428 no .
H13B H15B 3.0747 no .
H14A H15A 2.8644 no .
H14A H15B 2.3897 no .
H14A H16A 2.4249 no .
H14A H16B 2.9668 no .
H14B H15A 2.3636 no .
H14B H15B 2.8646 no .
H14B H16A 2.9238 no .
H14B H16B 2.5265 no .
H15A H16A 2.8552 no .
H15A H16B 2.3432 no .
H15B H16A 2.3913 no .
H15B H16B 2.8558 no .
F1 H2A 2.8922 no 3_666
F1 H2B 2.8148 no 3_666
F1 H4A 3.1712 no 3_666
F1 H4B 3.3454 no 3_666
F1 H13A 3.3316 no 3_667
F1 H13B 2.9869 no 3_667
F1 H14B 2.6217 no 3_667
F2 H2B 3.2436 no 4_555
F2 H4A 3.2248 no 4_555
F2 H14B 3.0485 no 4_554
F2 H15A 2.5614 no 2_646
F2 H16B 2.7445 no 4_554
F3 H6B 3.1747 no 4_554
F3 H8A 2.8065 no 3_766
F3 H9A 3.3190 no 3_766
F3 H9B 2.7618 no 3_766
F3 H11A 3.3283 no 1_554
F3 H13A 3.1887 no 1_554
F3 H14A 3.1995 no 1_554
F4 H3A 2.8321 no 4_554
F4 H3B 3.3707 no 4_554
F4 H6B 2.7200 no 4_554
F4 H8B 2.9168 no 4_554
F4 H11B 3.2399 no 4_554
F4 H14A 3.0910 no 4_554
F4 H16A 2.6865 no 4_554
C2 H2A 3.2985 no 3_666
C2 H2B 3.2500 no 3_666
C2 H16A 3.5040 no 4_554
C2 H16B 3.3563 no 4_554
C3 H16A 3.0124 no 4_554
C3 H16B 3.4738 no 4_554
C4 H12B 3.5963 no 4_564
C4 H13A 3.5233 no 1_554
C4 H14B 3.5276 no 1_554
C4 H16A 3.0873 no 4_554
C5 H6B 3.5770 no 4_554
C5 H9B 3.5533 no 3_766
C5 H16A 3.4707 no 4_554
C6 H7A 3.5735 no 3_766
C6 H9A 3.4458 no 2_746
C6 H9B 3.3874 no 2_746
C6 H10A 3.5441 no 2_746
C7 H7A 3.4986 no 3_766
C7 H10A 3.4360 no 4_564
C7 H12B 3.2656 no 4_564
C8 H9A 3.3548 no 3_767
C8 H11A 3.4521 no 3_767
C9 H6A 3.1871 no 2_756
C9 H6B 3.4987 no 2_756
C9 H9A 3.5351 no 3_767
C10 H6A 3.3665 no 2_756
C10 H7A 3.5113 no 4_565
C10 H8A 3.5318 no 2_756
C10 H12B 3.5385 no 4_564
C10 H13A 3.5773 no 4_564
C11 H10B 3.4880 no 4_565
C12 H4B 3.3827 no 4_565
C12 H7B 3.5841 no 4_565
C12 H10B 3.1912 no 4_565
C12 H13A 3.4279 no 4_564
C13 H10B 3.4177 no 4_565
C13 H12A 3.3309 no 4_565
C14 H3B 3.2649 no 4_555
C14 H4A 3.3206 no 1_556
C15 H16B 3.5515 no 3_667
C16 H2B 3.3269 no 4_555
C16 H3B 3.0378 no 4_555
C16 H4A 3.4272 no 4_555
C16 H15A 3.5768 no 3_667
H2A F1 2.8922 no 3_666
H2A C2 3.2985 no 3_666
H2A H2A 3.1826 no 3_666
H2A H2B 2.6940 no 3_666
H2A H13B 3.5202 no 4_564
H2B F1 2.8148 no 3_666
H2B F2 3.2436 no 4_554
H2B C2 3.2500 no 3_666
H2B C16 3.3269 no 4_554
H2B H2A 2.6940 no 3_666
H2B H2B 3.0814 no 3_666
H2B H16A 3.0371 no 4_554
H2B H16B 2.7697 no 4_554
H3A F4 2.8321 no 4_555
H3B F4 3.3707 no 4_555
H3B C14 3.2649 no 4_554
H3B C16 3.0378 no 4_554
H3B H4A 3.2960 no 4_555
H3B H14A 2.6847 no 4_554
H3B H14B 3.0716 no 4_554
H3B H16A 2.3805 no 4_554
H3B H16B 2.8549 no 4_554
H4A F1 3.1712 no 3_666
H4A F2 3.2248 no 4_554
H4A C14 3.3206 no 1_554
H4A C16 3.4272 no 4_554
H4A H3B 3.2960 no 4_554
H4A H13A 3.2565 no 1_554
H4A H14A 3.1746 no 1_554
H4A H14B 2.6913 no 1_554
H4A H16A 2.5921 no 4_554
H4A H16B 3.5706 no 4_554
H4B F1 3.3454 no 3_666
H4B C12 3.3827 no 4_564
H4B H12A 3.2454 no 4_564
H4B H12B 2.6315 no 4_564
H4B H13A 2.9823 no 1_554
H4B H14B 3.5260 no 1_554
H6A C9 3.1871 no 2_746
H6A C10 3.3665 no 2_746
H6A H7A 2.8424 no 3_766
H6A H8A 3.5690 no 3_766
H6A H9A 2.7918 no 2_746
H6A H9B 2.9517 no 2_746
H6A H9B 2.9296 no 3_766
H6A H10A 2.6650 no 2_746
H6B F3 3.1747 no 4_555
H6B F4 2.7200 no 4_555
H6B C5 3.5770 no 4_555
H6B C9 3.4987 no 2_746
H6B H9A 3.1899 no 2_746
H6B H9B 2.9107 no 2_746
H7A C6 3.5735 no 3_766
H7A C7 3.4986 no 3_766
H7A C10 3.5113 no 4_564
H7A H6A 2.8424 no 3_766
H7A H7A 2.9682 no 3_766
H7A H8A 2.9917 no 3_766
H7A H10A 2.5533 no 4_564
H7A H12B 3.0188 no 4_564
H7B C12 3.5841 no 4_564
H7B H10A 3.4916 no 4_564
H7B H12B 2.5989 no 4_564
H8A F3 2.8065 no 3_766
H8A C10 3.5319 no 2_746
H8A H6A 3.5690 no 3_766
H8A H7A 2.9917 no 3_766
H8A H9A 3.4533 no 3_767
H8A H9B 3.2412 no 2_746
H8A H10A 2.8389 no 2_746
H8A H10B 3.5273 no 2_746
H8A H11A 2.8251 no 3_767
H8B F4 2.9168 no 4_555
H8B H9A 2.6748 no 3_767
H8B H9B 3.3770 no 2_746
H8B H11A 3.4060 no 3_767
H9A F3 3.3190 no 3_766
H9A C6 3.4458 no 2_756
H9A C8 3.3548 no 3_767
H9A C9 3.5351 no 3_767
H9A H6A 2.7918 no 2_756
H9A H6B 3.1899 no 2_756
H9A H8A 3.4533 no 3_767
H9A H8B 2.6748 no 3_767
H9A H9A 2.9220 no 3_767
H9A H11A 3.1033 no 3_767
H9A H11B 3.5413 no 3_767
H9B F3 2.7618 no 3_766
H9B C5 3.5533 no 3_766
H9B C6 3.3874 no 2_756
H9B H6A 2.9517 no 2_756
H9B H6A 2.9296 no 3_766
H9B H6B 2.9107 no 2_756
H9B H8A 3.2412 no 2_756
H9B H8B 3.3770 no 2_756
H10A C6 3.5441 no 2_756
H10A C7 3.4360 no 4_565
H10A H6A 2.6650 no 2_756
H10A H7A 2.5533 no 4_565
H10A H7B 3.4916 no 4_565
H10A H8A 2.8389 no 2_756
H10A H13A 3.5900 no 4_564
H10B C11 3.4880 no 4_564
H10B C12 3.1912 no 4_564
H10B C13 3.4177 no 4_564
H10B H8A 3.5273 no 2_756
H10B H11A 2.9421 no 4_564
H10B H12B 2.5539 no 4_564
H10B H13A 2.8051 no 4_564
H11A F3 3.3283 no 1_556
H11A C8 3.4521 no 3_767
H11A H8A 2.8251 no 3_767
H11A H8B 3.4060 no 3_767
H11A H9A 3.1033 no 3_767
H11A H10B 2.9421 no 4_565
H11B F4 3.2399 no 4_555
H11B H9A 3.5413 no 3_767
H12A C13 3.3309 no 4_564
H12A H4B 3.2454 no 4_565
H12A H13A 2.6409 no 4_564
H12A H13B 3.1540 no 4_564
H12B C4 3.5963 no 4_565
H12B C7 3.2656 no 4_565
H12B C10 3.5385 no 4_565
H12B H4B 2.6315 no 4_565
H12B H7A 3.0188 no 4_565
H12B H7B 2.5989 no 4_565
H12B H10B 2.5539 no 4_565
H12B H13A 3.4088 no 4_564
H13A F1 3.3316 no 3_667
H13A F3 3.1887 no 1_556
H13A C4 3.5233 no 1_556
H13A C10 3.5773 no 4_565
H13A C12 3.4279 no 4_565
H13A H4A 3.2565 no 1_556
H13A H4B 2.9823 no 1_556
H13A H10A 3.5900 no 4_565
H13A H10B 2.8051 no 4_565
H13A H12A 2.6409 no 4_565
H13A H12B 3.4088 no 4_565
H13B F1 2.9869 no 3_667
H13B H2A 3.5202 no 4_565
H13B H12A 3.1540 no 4_565
H13B H16B 3.0397 no 3_667
H14A F3 3.1995 no 1_556
H14A F4 3.0910 no 4_555
H14A H3B 2.6847 no 4_555
H14A H4A 3.1746 no 1_556
H14B F1 2.6217 no 3_667
H14B F2 3.0485 no 4_555
H14B C4 3.5276 no 1_556
H14B H3B 3.0716 no 4_555
H14B H4A 2.6913 no 1_556
H14B H4B 3.5260 no 1_556
H14B H15A 2.9661 no 3_667
H14B H16B 3.2219 no 3_667
H15A F2 2.5614 no 2_656
H15A C16 3.5768 no 3_667
H15A H14B 2.9661 no 3_667
H15A H15A 3.2686 no 3_667
H15A H16B 2.7518 no 3_667
H16A F4 2.6865 no 4_555
H16A C2 3.5040 no 4_555
H16A C3 3.0124 no 4_555
H16A C4 3.0873 no 4_555
H16A C5 3.4707 no 4_555
H16A H2B 3.0371 no 4_555
H16A H3B 2.3805 no 4_555
H16A H4A 2.5921 no 4_555
H16B F2 2.7445 no 4_555
H16B C2 3.3563 no 4_555
H16B C3 3.4738 no 4_555
H16B C15 3.5515 no 3_667
H16B H2B 2.7697 no 4_555
H16B H3B 2.8549 no 4_555
H16B H4A 3.5706 no 4_555
H16B H13B 3.0397 no 3_667
H16B H14B 3.2219 no 3_667
H16B H15A 2.7518 no 3_667

loop_
_geom_torsion_atom_site_label_1
_geom_torsion_atom_site_label_2
_geom_torsion_atom_site_label_3
_geom_torsion_atom_site_label_4
_geom_torsion
_geom_torsion_publ_flag
F1 C1 C2 C3 178.31(13) no
F1 C1 C16 C15 -70.5(2) no
F2 C1 C2 C3 -69.18(18) no
F2 C1 C16 C15 176.42(13) no
C2 C1 C16 C15 53.0(3) no
C16 C1 C2 C3 53.8(3) no
C1 C2 C3 C4 178.32(14) no
C2 C3 C4 C5 -175.16(14) no
C3 C4 C5 F3 -175.58(14) no
C3 C4 C5 F4 72.05(18) no
C3 C4 C5 C6 -50.7(3) no
F3 C5 C6 C7 68.30(19) no
F4 C5 C6 C7 -178.59(13) no
C4 C5 C6 C7 -55.6(3) no
C5 C6 C7 C8 173.76(14) no
C6 C7 C8 C9 179.85(14) no
C7 C8 C9 C10 56.7(3) no
C8 C9 C10 C11 57.6(3) no
C9 C10 C11 C12 -178.23(15) no
C10 C11 C12 C13 -179.65(15) no
C11 C12 C13 C14 -56.8(3) no
C12 C13 C14 C15 -57.4(3) no
C13 C14 C15 C16 177.71(15) no
C14 C15 C16 C1 -175.81(15) no
